data_4325115
loop_
_publ_author_name
'Vinay N. Setty'
'Wen Zhou'
'Bruce M. Foxman'
'Christine M. Thomas'

_publ_section_title
;
 Subtle Differences Between Zr and Hf in Early/Late Heterobimetallic
 Complexes with Cobalt
;
_journal_name_full 'Inorganic Chemistry'
_journal_page_first 4647
_journal_page_last 4655
_journal_paper_doi 10.1021/ic200445x
_journal_volume 50
_journal_year 2011
_chemical_formula_sum 'C138 H198 Cl2 Co2 Hf2 N10 Na2 O12 P6'
_chemical_formula_weight 2966.72
_space_group_IT_number 2
_symmetry_cell_setting triclinic
_symmetry_space_group_name_Hall '-P 1'
_symmetry_space_group_name_H-M 'P -1'
_atom_sites_solution_hydrogens geom
_atom_sites_solution_primary direct
_audit_creation_date 09-07-24
_audit_creation_method CRYSTALS_ver_12.87
_cell_angle_alpha 99.384(3)
_cell_angle_beta 102.512(3)
_cell_angle_gamma 100.827(3)
_cell_formula_units_Z 1
_cell_length_a 12.7902(8)
_cell_length_b 13.8837(8)
_cell_length_c 22.7745(14)
_cell_measurement_reflns_used 9983
_cell_measurement_temperature 120
_cell_measurement_theta_max 30
_cell_measurement_theta_min 2
_cell_volume 3789.3(4)
_computing_cell_refinement 'Apex2 (Bruker AXS, 2006)'
_computing_data_collection 'Apex2 (Bruker AXS, 2006)'
_computing_data_reduction 'Apex2 (Bruker AXS, 2006)'
_computing_molecular_graphics 'CAMERON (Watkin et al., 1996)'
_computing_publication_material 'CRYSTALS (Betteridge et al., 2003)'
_computing_structure_refinement 'CRYSTALS (Betteridge et al., 2003)'
_computing_structure_solution 'SIR92 (Altomare et al., 1994)'
_diffrn_ambient_temperature 120
_diffrn_measured_fraction_theta_full 0.999
_diffrn_measured_fraction_theta_max 0.995
_diffrn_measurement_device 'Bruker Kappa Apex2'
_diffrn_measurement_device_type Area
_diffrn_measurement_method '\f & \w scans'
_diffrn_radiation_monochromator graphite
_diffrn_radiation_type 'Mo K\a'
_diffrn_radiation_wavelength 0.71073
_diffrn_reflns_av_R_equivalents 0.033
_diffrn_reflns_limit_h_max 17
_diffrn_reflns_limit_h_min -18
_diffrn_reflns_limit_k_max 19
_diffrn_reflns_limit_k_min -19
_diffrn_reflns_limit_l_max 32
_diffrn_reflns_limit_l_min 0
_diffrn_reflns_number 22129
_diffrn_reflns_theta_full 29.480
_diffrn_reflns_theta_max 30.082
_diffrn_reflns_theta_min 1.528
_diffrn_standards_number 0
_exptl_absorpt_coefficient_mu 1.741
_exptl_absorpt_correction_T_max 0.66
_exptl_absorpt_correction_T_min 0.48
_exptl_absorpt_correction_type numerical
_exptl_absorpt_process_details
; 
 Analytical Absorption (De Meulenaer & Tompa, 1965) 
;
_exptl_crystal_colour red
_exptl_crystal_density_diffrn 1.300
_exptl_crystal_description prism
_exptl_crystal_F_000 1536
_exptl_crystal_size_max 0.865
_exptl_crystal_size_mid 0.424
_exptl_crystal_size_min 0.236
_platon_squeeze_details
;
;
_refine_diff_density_max 1.83
_refine_diff_density_min -1.10
_refine_ls_extinction_method none
_refine_ls_goodness_of_fit_ref 0.9981
_refine_ls_hydrogen_treatment none
_refine_ls_matrix_type full
_refine_ls_number_parameters 787
_refine_ls_number_reflns 22129
_refine_ls_number_restraints 0
_refine_ls_R_factor_all 0.0343
_refine_ls_R_factor_gt 0.0287
_refine_ls_shift/su_max 0.0164176
_refine_ls_shift/su_mean 1.9137303
_refine_ls_structure_factor_coef Fsqd
_refine_ls_weighting_details
;
 Method= Modified Sheldrick 
 w=1/[\s^2^(F^2^) + ( 0.04P)^2^ + 7.13P] 
 ,where P=(max(Fo^2^,0) + 2Fc^2^)/3 
;
_refine_ls_weighting_scheme calc
_refine_ls_wR_factor_all 0.0800
_refine_ls_wR_factor_gt 0.0724
_refine_ls_wR_factor_ref 0.0800
_reflns_limit_h_max 17
_reflns_limit_h_min -18
_reflns_limit_k_max 19
_reflns_limit_k_min -19
_reflns_limit_l_max 32
_reflns_limit_l_min 0
_reflns_number_gt 19495
_reflns_number_total 22129
_reflns_threshold_expression I>2.0\s(I)
_oxford_diffrn_Wilson_B_factor 1.25
_oxford_diffrn_Wilson_scale 221.11
_oxford_refine_ls_r_factor_ref 0.0343
_oxford_refine_ls_scale 0.069500(6)
_oxford_reflns_number_all 22129
_oxford_reflns_threshold_expression_ref I>-10.0\s(I)
_oxford_structure_analysis_title 'CMT_22_0m in P1'
_cod_data_source_file ic200445x_si_002_4.cif
_cod_data_source_block 7
_cod_original_sg_symbol_H-M 'P -1 '
_cod_original_formula_sum 'C69 H99 Cl1 Co1 Hf1 N5 Na1 O6 P3'
_cod_database_code 4325115

loop_
_symmetry_equiv_pos_as_xyz
x,y,z
-x,-y,-z

loop_
_atom_site_label
_atom_site_type_symbol
_atom_site_fract_x
_atom_site_fract_y
_atom_site_fract_z
_atom_site_U_iso_or_equiv
_atom_site_occupancy
_atom_site_adp_type
_atom_site_refinement_flags_posn
Hf1 Hf 0.354738(7) 0.756325(6) 0.270354(4) 0.0150 1.0000 Uani .
Co1 Co 0.39791(2) 0.85197(2) 0.188839(13) 0.0139 1.0000 Uani .
Cl1 Cl 0.31515(5) 0.65887(5) 0.34873(3) 0.0284 1.0000 Uani .
P1 P 0.22787(4) 0.84899(4) 0.18992(3) 0.0167 1.0000 Uani .
P2 P 0.42460(4) 0.70368(4) 0.16391(3) 0.0166 1.0000 Uani .
P3 P 0.50232(4) 0.93737(4) 0.27693(3) 0.0162 1.0000 Uani .
O1 O 0.05703(18) 0.41624(15) 0.41662(10) 0.0384 1.0000 Uani .
O2 O -0.13913(17) 0.35344(15) 0.48915(10) 0.0372 1.0000 Uani .
O3 O -0.12311(18) 0.56291(17) 0.43128(10) 0.0401 1.0000 Uani .
O4 O 0.30654(18) 0.95385(17) -0.04532(11) 0.0418 1.0000 Uani .
O5 O 0.4732(2) 1.15565(15) 0.04352(11) 0.0429 1.0000 Uani .
O6 O 0.8948(4) 0.2436(4) 0.2061(3) 0.1251 1.0000 Uani .
N1 N 0.20205(16) 0.79434(15) 0.24774(9) 0.0214 1.0000 Uani .
N2 N 0.38609(16) 0.63407(13) 0.21288(9) 0.0195 1.0000 Uani .
N3 N 0.48180(16) 0.87144(14) 0.33091(9) 0.0208 1.0000 Uani .
N4 N 0.43647(16) 0.91011(14) 0.12975(9) 0.0205 1.0000 Uani .
N5 N 0.4634(2) 0.94219(18) 0.09229(12) 0.0340 1.0000 Uani .
C1 C 0.0964(2) 0.7825(2) 0.26535(14) 0.0332 1.0000 Uani .
C2 C 0.0532(3) 0.6761(3) 0.2720(2) 0.0580 1.0000 Uani .
C3 C 0.1087(3) 0.8582(4) 0.32396(16) 0.0578 1.0000 Uani .
C4 C 0.11373(18) 0.77588(18) 0.12408(11) 0.0225 1.0000 Uani .
C5 C 0.0837(2) 0.67134(19) 0.11779(14) 0.0309 1.0000 Uani .
C6 C 0.0041(2) 0.6117(2) 0.06688(16) 0.0430 1.0000 Uani .
C7 C -0.0464(2) 0.6536(3) 0.02065(15) 0.0439 1.0000 Uani .
C8 C -0.0167(2) 0.7561(3) 0.02569(14) 0.0416 1.0000 Uani .
C9 C 0.0625(2) 0.8171(2) 0.07712(12) 0.0296 1.0000 Uani .
C10 C 0.18932(18) 0.97162(17) 0.19612(11) 0.0203 1.0000 Uani .
C11 C 0.0859(2) 0.9860(2) 0.20124(15) 0.0334 1.0000 Uani .
C12 C 0.0609(3) 1.0796(2) 0.20271(16) 0.0398 1.0000 Uani .
C13 C 0.1383(2) 1.1605(2) 0.19862(14) 0.0332 1.0000 Uani .
C14 C 0.2404(2) 1.14761(19) 0.19242(14) 0.0310 1.0000 Uani .
C15 C 0.2651(2) 1.05393(18) 0.19097(12) 0.0250 1.0000 Uani .
C16 C 0.5472(2) 0.8997(2) 0.39541(12) 0.0337 1.0000 Uani .
C17 C 0.4755(4) 0.8881(3) 0.44024(14) 0.0534 1.0000 Uani .
C18 C 0.6317(3) 0.8370(4) 0.4054(2) 0.0652 1.0000 Uani .
C19 C 0.47937(19) 1.06156(17) 0.30563(11) 0.0221 1.0000 Uani .
C20 C 0.4038(2) 1.0710(2) 0.34100(13) 0.0322 1.0000 Uani .
C21 C 0.3799(3) 1.1642(2) 0.35829(16) 0.0446 1.0000 Uani .
C22 C 0.4289(3) 1.2472(2) 0.33991(16) 0.0451 1.0000 Uani .
C23 C 0.5034(3) 1.2393(2) 0.30479(15) 0.0382 1.0000 Uani .
C24 C 0.5286(2) 1.14705(17) 0.28754(12) 0.0269 1.0000 Uani .
C25 C 0.65284(18) 0.97399(16) 0.28658(10) 0.0193 1.0000 Uani .
C26 C 0.7241(2) 1.04266(18) 0.33820(12) 0.0255 1.0000 Uani .
C27 C 0.8377(2) 1.0630(2) 0.34603(12) 0.0298 1.0000 Uani .
C28 C 0.8819(2) 1.0162(2) 0.30206(14) 0.0314 1.0000 Uani .
C29 C 0.8122(2) 0.9510(2) 0.24952(14) 0.0311 1.0000 Uani .
C30 C 0.69828(19) 0.93013(17) 0.24198(12) 0.0240 1.0000 Uani .
C31 C 0.3712(2) 0.52399(16) 0.20176(12) 0.0236 1.0000 Uani .
C32 C 0.4199(3) 0.4886(2) 0.25911(14) 0.0349 1.0000 Uani .
C33 C 0.2495(2) 0.4725(2) 0.17622(16) 0.0386 1.0000 Uani .
C34 C 0.56641(18) 0.69391(16) 0.16412(11) 0.0212 1.0000 Uani .
C35 C 0.6336(2) 0.6675(2) 0.21261(14) 0.0324 1.0000 Uani .
C36 C 0.7431(2) 0.6667(2) 0.21338(18) 0.0431 1.0000 Uani .
C37 C 0.7864(2) 0.6924(2) 0.16646(16) 0.0393 1.0000 Uani .
C38 C 0.7214(2) 0.7209(2) 0.11833(14) 0.0331 1.0000 Uani .
C39 C 0.6120(2) 0.72133(18) 0.11688(12) 0.0261 1.0000 Uani .
C40 C 0.35807(18) 0.63435(16) 0.08389(10) 0.0201 1.0000 Uani .
C41 C 0.3899(2) 0.54960(18) 0.05704(11) 0.0254 1.0000 Uani .
C42 C 0.3398(2) 0.50053(19) -0.00355(13) 0.0308 1.0000 Uani .
C43 C 0.2571(2) 0.5346(2) -0.03848(12) 0.0329 1.0000 Uani .
C44 C 0.2251(2) 0.6184(2) -0.01295(12) 0.0301 1.0000 Uani .
C45 C 0.2767(2) 0.66868(18) 0.04779(11) 0.0235 1.0000 Uani .
C46 C 0.2200(3) 0.9128(3) -0.0193(2) 0.0501 1.0000 Uani .
C47 C 0.1316(4) 0.9697(5) -0.0319(3) 0.0980 1.0000 Uani .
C48 C 0.1782(3) 1.0536(4) -0.0590(2) 0.0661 1.0000 Uani .
C49 C 0.2641(3) 1.0162(3) -0.08507(19) 0.0521 1.0000 Uani .
C50 C 0.4208(4) 1.1732(2) 0.0920(2) 0.0547 1.0000 Uani .
C51 C 0.4183(5) 1.2816(3) 0.1007(3) 0.0914 1.0000 Uani .
C52 C 0.5105(4) 1.3301(2) 0.0766(2) 0.0553 1.0000 Uani .
C53 C 0.5559(3) 1.2437(2) 0.05084(16) 0.0386 1.0000 Uani .
C54 C 0.1311(3) 0.4610(3) 0.38443(18) 0.0485 1.0000 Uani .
C55 C 0.1583(4) 0.3777(3) 0.3439(2) 0.0643 1.0000 Uani .
C56 C 0.1253(4) 0.2881(3) 0.3695(2) 0.0678 1.0000 Uani .
C57 C 0.0305(3) 0.3098(2) 0.39524(17) 0.0450 1.0000 Uani .
C58 C -0.1461(3) 0.5229(4) 0.36592(16) 0.0566 1.0000 Uani .
C59 C -0.2670(3) 0.5166(3) 0.34096(17) 0.0514 1.0000 Uani .
C61 C -0.2046(3) 0.6138(3) 0.44260(19) 0.0608 1.0000 Uani .
C62 C -0.2458(2) 0.3220(2) 0.44663(14) 0.0375 1.0000 Uani .
C63 C -0.3135(2) 0.2451(2) 0.47158(14) 0.0335 1.0000 Uani .
C64 C -0.2264(2) 0.1961(2) 0.50306(13) 0.0329 1.0000 Uani .
C65 C -0.1290(3) 0.2834(2) 0.52934(15) 0.0402 1.0000 Uani .
C66 C 0.9020(6) 0.3318(7) 0.1826(3) 0.1232 1.0000 Uani .
C67 C 0.8281(6) 0.3844(4) 0.2061(4) 0.1045 1.0000 Uani .
C68 C 0.7530(5) 0.3086(4) 0.2296(3) 0.0842 1.0000 Uani .
C69 C 0.7867(6) 0.2166(5) 0.2127(3) 0.0962 1.0000 Uani .
Na1 Na 0.0000 0.5000 0.5000 0.0267 1.0000 Uani S
Na2 Na 0.5000 1.0000 0.0000 0.0270 1.0000 Uani S
C60 C -0.2821(5) 0.6049(5) 0.3795(2) 0.0920 1.0000 Uani .
H11 H 0.0438 0.7967 0.2335 0.0398 1.0000 Uiso R
H21 H -0.0145 0.6718 0.2832 0.0696 1.0000 Uiso R
H22 H 0.1053 0.6593 0.3029 0.0696 1.0000 Uiso R
H23 H 0.0419 0.6308 0.2339 0.0696 1.0000 Uiso R
H31 H 0.0406 0.8501 0.3350 0.0701 1.0000 Uiso R
H32 H 0.1296 0.9241 0.3174 0.0701 1.0000 Uiso R
H33 H 0.1637 0.8477 0.3562 0.0701 1.0000 Uiso R
H51 H 0.1184 0.6411 0.1488 0.0370 1.0000 Uiso R
H61 H -0.0159 0.5413 0.0638 0.0514 1.0000 Uiso R
H71 H -0.1009 0.6125 -0.0141 0.0526 1.0000 Uiso R
H81 H -0.0504 0.7853 -0.0061 0.0498 1.0000 Uiso R
H91 H 0.0815 0.8876 0.0800 0.0355 1.0000 Uiso R
H111 H 0.0317 0.9308 0.2037 0.0400 1.0000 Uiso R
H121 H -0.0095 1.0878 0.2066 0.0479 1.0000 Uiso R
H131 H 0.1216 1.2246 0.2000 0.0398 1.0000 Uiso R
H141 H 0.2937 1.2028 0.1892 0.0373 1.0000 Uiso R
H151 H 0.3353 1.0460 0.1864 0.0299 1.0000 Uiso R
H161 H 0.5850 0.9681 0.4036 0.0404 1.0000 Uiso R
H171 H 0.5207 0.9070 0.4812 0.0640 1.0000 Uiso R
H172 H 0.4248 0.9298 0.4351 0.0640 1.0000 Uiso R
H173 H 0.4364 0.8201 0.4325 0.0640 1.0000 Uiso R
H181 H 0.6735 0.8557 0.4471 0.0786 1.0000 Uiso R
H182 H 0.6793 0.8480 0.3792 0.0786 1.0000 Uiso R
H183 H 0.5954 0.7680 0.3961 0.0786 1.0000 Uiso R
H201 H 0.3685 1.0140 0.3533 0.0388 1.0000 Uiso R
H211 H 0.3295 1.1703 0.3830 0.0534 1.0000 Uiso R
H221 H 0.4114 1.3100 0.3514 0.0542 1.0000 Uiso R
H231 H 0.5376 1.2967 0.2924 0.0459 1.0000 Uiso R
H241 H 0.5797 1.1421 0.2632 0.0323 1.0000 Uiso R
H261 H 0.6945 1.0758 0.3683 0.0307 1.0000 Uiso R
H271 H 0.8849 1.1091 0.3816 0.0359 1.0000 Uiso R
H281 H 0.9594 1.0286 0.3078 0.0376 1.0000 Uiso R
H291 H 0.8420 0.9204 0.2186 0.0373 1.0000 Uiso R
H301 H 0.6513 0.8854 0.2059 0.0288 1.0000 Uiso R
H311 H 0.4084 0.5050 0.1715 0.0284 1.0000 Uiso R
H321 H 0.4084 0.4176 0.2498 0.0419 1.0000 Uiso R
H322 H 0.4966 0.5181 0.2729 0.0419 1.0000 Uiso R
H323 H 0.3851 0.5081 0.2905 0.0419 1.0000 Uiso R
H331 H 0.2409 0.4018 0.1693 0.0463 1.0000 Uiso R
H332 H 0.2098 0.4927 0.2050 0.0463 1.0000 Uiso R
H333 H 0.2219 0.4910 0.1385 0.0463 1.0000 Uiso R
H351 H 0.6048 0.6496 0.2455 0.0390 1.0000 Uiso R
H361 H 0.7880 0.6484 0.2468 0.0515 1.0000 Uiso R
H371 H 0.8605 0.6906 0.1669 0.0470 1.0000 Uiso R
H381 H 0.7514 0.7401 0.0862 0.0397 1.0000 Uiso R
H391 H 0.5678 0.7404 0.0835 0.0313 1.0000 Uiso R
H411 H 0.4464 0.5256 0.0807 0.0305 1.0000 Uiso R
H421 H 0.3623 0.4435 -0.0211 0.0370 1.0000 Uiso R
H431 H 0.2224 0.5006 -0.0799 0.0396 1.0000 Uiso R
H441 H 0.1680 0.6415 -0.0367 0.0361 1.0000 Uiso R
H451 H 0.2558 0.7272 0.0646 0.0282 1.0000 Uiso R
H461 H 0.2474 0.9203 0.0239 0.0601 1.0000 Uiso R
H462 H 0.1912 0.8436 -0.0377 0.0601 1.0000 Uiso R
H471 H 0.1142 0.9953 0.0052 0.1182 1.0000 Uiso R
H472 H 0.0672 0.9275 -0.0602 0.1182 1.0000 Uiso R
H481 H 0.2099 1.1132 -0.0282 0.0797 1.0000 Uiso R
H482 H 0.1231 1.0660 -0.0903 0.0797 1.0000 Uiso R
H491 H 0.3212 1.0708 -0.0852 0.0624 1.0000 Uiso R
H492 H 0.2326 0.9781 -0.1258 0.0624 1.0000 Uiso R
H501 H 0.4616 1.1597 0.1286 0.0656 1.0000 Uiso R
H502 H 0.3482 1.1323 0.0809 0.0656 1.0000 Uiso R
H511 H 0.4295 1.3102 0.1430 0.1088 1.0000 Uiso R
H512 H 0.3498 1.2895 0.0781 0.1088 1.0000 Uiso R
H521 H 0.5654 1.3767 0.1089 0.0666 1.0000 Uiso R
H522 H 0.4838 1.3635 0.0453 0.0666 1.0000 Uiso R
H531 H 0.5698 1.2508 0.0123 0.0463 1.0000 Uiso R
H532 H 0.6220 1.2413 0.0786 0.0463 1.0000 Uiso R
H541 H 0.1964 0.5012 0.4130 0.0582 1.0000 Uiso R
H542 H 0.0971 0.5015 0.3601 0.0582 1.0000 Uiso R
H551 H 0.2348 0.3913 0.3461 0.0773 1.0000 Uiso R
H552 H 0.1177 0.3684 0.3024 0.0773 1.0000 Uiso R
H561 H 0.1841 0.2816 0.4010 0.0816 1.0000 Uiso R
H562 H 0.1022 0.2287 0.3382 0.0816 1.0000 Uiso R
H571 H 0.0247 0.2769 0.4282 0.0540 1.0000 Uiso R
H572 H -0.0368 0.2887 0.3641 0.0540 1.0000 Uiso R
H581 H -0.1036 0.5665 0.3473 0.0677 1.0000 Uiso R
H582 H -0.1304 0.4584 0.3586 0.0677 1.0000 Uiso R
H591 H -0.3110 0.4583 0.3477 0.0610 1.0000 Uiso R
H592 H -0.2848 0.5172 0.2983 0.0610 1.0000 Uiso R
H611 H -0.1727 0.6814 0.4637 0.0742 1.0000 Uiso R
H612 H -0.2457 0.5804 0.4665 0.0742 1.0000 Uiso R
H621 H -0.2787 0.3775 0.4438 0.0451 1.0000 Uiso R
H622 H -0.2399 0.2928 0.4071 0.0451 1.0000 Uiso R
H631 H -0.3476 0.2762 0.5002 0.0401 1.0000 Uiso R
H632 H -0.3680 0.1979 0.4395 0.0401 1.0000 Uiso R
H641 H -0.2485 0.1668 0.5346 0.0396 1.0000 Uiso R
H642 H -0.2109 0.1465 0.4743 0.0396 1.0000 Uiso R
H651 H -0.1294 0.3141 0.5697 0.0483 1.0000 Uiso R
H652 H -0.0627 0.2616 0.5306 0.0483 1.0000 Uiso R
H661 H 0.9751 0.3717 0.1961 0.1489 1.0000 Uiso R
H662 H 0.8803 0.3156 0.1389 0.1489 1.0000 Uiso R
H671 H 0.8684 0.4392 0.2389 0.1260 1.0000 Uiso R
H672 H 0.7858 0.4085 0.1744 0.1260 1.0000 Uiso R
H681 H 0.7645 0.3273 0.2729 0.1010 1.0000 Uiso R
H682 H 0.6778 0.3024 0.2100 0.1010 1.0000 Uiso R
H691 H 0.7853 0.1790 0.2439 0.1152 1.0000 Uiso R
H692 H 0.7388 0.1777 0.1749 0.1152 1.0000 Uiso R
H601 H -0.3566 0.6002 0.3809 0.0978 1.0000 Uiso R
H602 H -0.2574 0.6621 0.3639 0.0978 1.0000 Uiso R

loop_
_atom_site_aniso_label
_atom_site_aniso_U_11
_atom_site_aniso_U_22
_atom_site_aniso_U_33
_atom_site_aniso_U_23
_atom_site_aniso_U_13
_atom_site_aniso_U_12
Hf1 0.01380(4) 0.01441(4) 0.01773(4) 0.00510(3) 0.00606(3) 0.00205(3)
Co1 0.01270(12) 0.01363(12) 0.01640(12) 0.00386(9) 0.00583(10) 0.00231(9)
Cl1 0.0322(3) 0.0290(3) 0.0269(3) 0.0138(2) 0.0110(2) 0.0031(2)
P1 0.0141(2) 0.0174(2) 0.0204(2) 0.00597(19) 0.00709(19) 0.00333(18)
P2 0.0160(2) 0.0152(2) 0.0195(2) 0.00386(18) 0.00600(19) 0.00401(18)
P3 0.0148(2) 0.0150(2) 0.0191(2) 0.00333(18) 0.00628(19) 0.00213(18)
O1 0.0429(12) 0.0279(9) 0.0473(12) 0.0045(8) 0.0250(10) 0.0021(8)
O2 0.0327(10) 0.0354(10) 0.0388(11) 0.0162(8) 0.0043(8) -0.0049(8)
O3 0.0326(10) 0.0461(12) 0.0380(11) 0.0130(9) 0.0012(9) 0.0059(9)
O4 0.0327(10) 0.0456(12) 0.0577(14) 0.0280(11) 0.0167(10) 0.0140(9)
O5 0.0516(13) 0.0299(10) 0.0553(14) 0.0054(9) 0.0356(11) 0.0069(9)
O6 0.108(4) 0.113(4) 0.191(6) 0.061(4) 0.059(4) 0.065(3)
N1 0.0185(9) 0.0247(9) 0.0253(9) 0.0116(7) 0.0109(7) 0.0042(7)
N2 0.0202(9) 0.0155(8) 0.0241(9) 0.0065(7) 0.0071(7) 0.0041(7)
N3 0.0202(9) 0.0211(8) 0.0202(9) 0.0063(7) 0.0057(7) 0.0001(7)
N4 0.0193(9) 0.0207(8) 0.0230(9) 0.0042(7) 0.0079(7) 0.0059(7)
N5 0.0374(12) 0.0347(12) 0.0381(12) 0.0205(10) 0.0160(10) 0.0100(10)
C1 0.0195(11) 0.0525(16) 0.0406(14) 0.0295(13) 0.0156(10) 0.0142(11)
C2 0.0233(13) 0.073(2) 0.101(3) 0.066(2) 0.0273(17) 0.0136(14)
C3 0.0474(19) 0.112(3) 0.0385(17) 0.028(2) 0.0302(15) 0.044(2)
C4 0.0151(9) 0.0256(11) 0.0257(11) 0.0041(8) 0.0065(8) 0.0021(8)
C5 0.0224(11) 0.0249(11) 0.0406(14) 0.0036(10) 0.0041(10) 0.0014(9)
C6 0.0265(13) 0.0347(14) 0.0557(19) -0.0049(13) 0.0061(13) -0.0049(11)
C7 0.0246(13) 0.0563(19) 0.0357(15) -0.0063(13) 0.0005(11) -0.0054(12)
C8 0.0303(14) 0.0588(19) 0.0290(14) 0.0105(13) 0.0000(11) 0.0020(13)
C9 0.0252(12) 0.0351(13) 0.0273(12) 0.0094(10) 0.0048(9) 0.0034(10)
C10 0.0192(10) 0.0214(10) 0.0238(10) 0.0074(8) 0.0086(8) 0.0071(8)
C11 0.0274(12) 0.0295(12) 0.0550(17) 0.0181(12) 0.0234(12) 0.0124(10)
C12 0.0338(14) 0.0380(15) 0.065(2) 0.0224(14) 0.0293(14) 0.0213(12)
C13 0.0386(14) 0.0277(12) 0.0441(15) 0.0137(11) 0.0190(12) 0.0192(11)
C14 0.0305(13) 0.0235(11) 0.0439(15) 0.0121(10) 0.0147(11) 0.0076(10)
C15 0.0218(11) 0.0237(10) 0.0330(12) 0.0085(9) 0.0110(9) 0.0070(8)
C16 0.0374(14) 0.0343(13) 0.0210(11) 0.0093(10) 0.0001(10) -0.0066(11)
C17 0.077(3) 0.0488(18) 0.0216(13) 0.0004(12) 0.0160(15) -0.0144(17)
C18 0.049(2) 0.085(3) 0.062(2) 0.046(2) -0.0056(18) 0.014(2)
C19 0.0197(10) 0.0185(9) 0.0271(11) 0.0005(8) 0.0073(8) 0.0041(8)
C20 0.0327(13) 0.0298(12) 0.0377(14) 0.0034(10) 0.0169(11) 0.0099(10)
C21 0.0453(17) 0.0415(16) 0.0506(18) -0.0023(14) 0.0188(14) 0.0217(14)
C22 0.0501(18) 0.0283(13) 0.0542(19) -0.0046(13) 0.0072(15) 0.0211(13)
C23 0.0389(15) 0.0199(11) 0.0498(17) 0.0044(11) 0.0010(13) 0.0068(10)
C24 0.0259(11) 0.0198(10) 0.0344(13) 0.0054(9) 0.0056(10) 0.0063(9)
C25 0.0164(9) 0.0175(9) 0.0237(10) 0.0038(8) 0.0059(8) 0.0029(7)
C26 0.0220(11) 0.0250(11) 0.0266(11) 0.0023(9) 0.0067(9) 0.0006(8)
C27 0.0206(11) 0.0322(12) 0.0308(12) 0.0046(10) 0.0028(9) -0.0022(9)
C28 0.0169(10) 0.0320(12) 0.0448(15) 0.0092(11) 0.0086(10) 0.0027(9)
C29 0.0234(12) 0.0276(12) 0.0433(15) 0.0024(10) 0.0159(11) 0.0047(9)
C30 0.0210(10) 0.0201(10) 0.0294(11) 0.0007(8) 0.0109(9) 0.0002(8)
C31 0.0270(11) 0.0160(9) 0.0300(11) 0.0074(8) 0.0105(9) 0.0048(8)
C32 0.0420(15) 0.0246(12) 0.0426(15) 0.0168(11) 0.0090(12) 0.0123(11)
C33 0.0347(14) 0.0198(11) 0.0561(18) 0.0098(11) 0.0060(13) -0.0014(10)
C34 0.0181(10) 0.0167(9) 0.0285(11) 0.0022(8) 0.0076(8) 0.0039(7)
C35 0.0210(11) 0.0340(13) 0.0453(15) 0.0165(11) 0.0079(11) 0.0075(10)
C36 0.0219(12) 0.0435(16) 0.068(2) 0.0240(15) 0.0069(13) 0.0122(11)
C37 0.0191(11) 0.0322(13) 0.065(2) 0.0010(13) 0.0146(12) 0.0059(10)
C38 0.0236(12) 0.0294(12) 0.0419(15) -0.0074(11) 0.0158(11) -0.0002(9)
C39 0.0226(11) 0.0246(11) 0.0297(12) -0.0003(9) 0.0113(9) 0.0017(9)
C40 0.0197(10) 0.0178(9) 0.0219(10) 0.0018(8) 0.0076(8) 0.0015(8)
C41 0.0276(11) 0.0217(10) 0.0266(11) 0.0015(8) 0.0094(9) 0.0053(9)
C42 0.0332(13) 0.0241(11) 0.0314(13) -0.0041(9) 0.0124(10) 0.0012(10)
C43 0.0325(13) 0.0333(13) 0.0250(12) -0.0040(10) 0.0079(10) -0.0038(10)
C44 0.0263(12) 0.0334(13) 0.0262(12) 0.0037(10) 0.0036(9) 0.0019(10)
C45 0.0232(11) 0.0239(10) 0.0230(10) 0.0038(8) 0.0072(9) 0.0039(8)
C46 0.0373(16) 0.0485(18) 0.077(3) 0.0356(18) 0.0226(16) 0.0114(14)
C47 0.053(2) 0.133(5) 0.165(6) 0.118(5) 0.058(3) 0.049(3)
C48 0.051(2) 0.079(3) 0.092(3) 0.054(3) 0.026(2) 0.036(2)
C49 0.0446(18) 0.067(2) 0.060(2) 0.0395(19) 0.0189(16) 0.0221(17)
C50 0.074(3) 0.0340(15) 0.067(2) 0.0070(15) 0.049(2) 0.0067(16)
C51 0.113(4) 0.0360(19) 0.157(5) 0.014(3) 0.105(4) 0.018(2)
C52 0.066(2) 0.0300(15) 0.081(3) 0.0142(16) 0.036(2) 0.0139(15)
C53 0.0391(15) 0.0356(14) 0.0477(17) 0.0145(12) 0.0199(13) 0.0096(12)
C54 0.0478(19) 0.0438(17) 0.062(2) 0.0129(15) 0.0339(17) 0.0068(14)
C55 0.069(3) 0.064(2) 0.063(2) -0.001(2) 0.042(2) 0.007(2)
C56 0.084(3) 0.050(2) 0.078(3) -0.001(2) 0.040(3) 0.026(2)
C57 0.056(2) 0.0284(13) 0.0470(18) 0.0013(12) 0.0186(15) 0.0001(13)
C58 0.0414(18) 0.098(3) 0.0394(18) 0.0285(19) 0.0129(14) 0.0229(19)
C59 0.0442(18) 0.067(2) 0.0393(17) 0.0137(16) 0.0038(14) 0.0100(17)
C61 0.058(2) 0.060(2) 0.051(2) -0.0080(17) -0.0087(18) 0.0274(19)
C62 0.0333(14) 0.0409(15) 0.0359(14) 0.0184(12) 0.0040(11) -0.0005(11)
C63 0.0270(12) 0.0386(14) 0.0360(14) 0.0136(11) 0.0095(11) 0.0036(11)
C64 0.0360(14) 0.0294(12) 0.0320(13) 0.0093(10) 0.0073(11) 0.0035(10)
C65 0.0408(16) 0.0368(14) 0.0374(15) 0.0146(12) -0.0002(12) 0.0012(12)
C66 0.103(5) 0.207(9) 0.112(5) 0.099(6) 0.052(4) 0.079(6)
C67 0.130(6) 0.062(3) 0.139(6) 0.042(4) 0.053(5) 0.026(3)
C68 0.097(4) 0.082(3) 0.097(4) 0.031(3) 0.050(3) 0.034(3)
C69 0.101(5) 0.082(4) 0.120(5) 0.041(4) 0.030(4) 0.037(3)
Na1 0.0256(7) 0.0258(7) 0.0269(7) 0.0054(5) 0.0071(5) 0.0013(5)
Na2 0.0337(7) 0.0284(7) 0.0273(7) 0.0125(5) 0.0178(6) 0.0102(6)
C60 0.076(3) 0.127(5) 0.064(3) -0.008(3) -0.012(2) 0.063(3)

loop_
_atom_type_symbol
_atom_type_scat_dispersion_real
_atom_type_scat_dispersion_imag
_atom_type_scat_Cromer_Mann_a1
_atom_type_scat_Cromer_Mann_b1
_atom_type_scat_Cromer_Mann_a2
_atom_type_scat_Cromer_Mann_b2
_atom_type_scat_Cromer_Mann_a3
_atom_type_scat_Cromer_Mann_b3
_atom_type_scat_Cromer_Mann_a4
_atom_type_scat_Cromer_Mann_b4
_atom_type_scat_Cromer_Mann_c
_atom_type_scat_source
C 0.0033 0.0016 2.3100 20.8439 1.0200 10.2075 1.5886 0.5687 0.8650 51.6512 0.2156 'International Tables Vol C 4.2.6.8 and 6.1.1.4'
H 0.0000 0.0000 0.4930 10.5109 0.3229 26.1257 0.1402 3.1424 0.0408 57.7998 0.0030 'International Tables Vol C 4.2.6.8 and 6.1.1.4'
N 0.0061 0.0033 12.2126 0.0057 3.1322 9.8933 2.0125 28.9975 1.1663 0.5826 -11.5290 'International Tables Vol C 4.2.6.8 and 6.1.1.4'
O 0.0106 0.0060 3.0485 13.2771 2.2868 5.7011 1.5463 0.3239 0.8670 32.9089 0.2508 'International Tables Vol C 4.2.6.8 and 6.1.1.4'
Na 0.0362 0.0249 4.7626 3.2850 3.1736 8.8422 1.2674 0.3136 1.1128 129.4240 0.6760 'International Tables Vol C 4.2.6.8 and 6.1.1.4'
P 0.1023 0.0942 6.4345 1.9067 4.1791 27.1570 1.7800 0.5260 1.4908 68.1645 1.1149 'International Tables Vol C 4.2.6.8 and 6.1.1.4'
Cl 0.1484 0.1585 11.4604 0.0104 7.1964 1.1662 6.2556 18.5194 1.6455 47.7784 -9.5574 'International Tables Vol C 4.2.6.8 and 6.1.1.4'
Co 0.3494 0.9721 12.2841 4.2791 7.3409 0.2784 4.0034 13.5359 2.3488 71.1692 1.0118 'International Tables Vol C 4.2.6.8 and 6.1.1.4'
Hf -0.5830 6.1852 29.1440 1.8326 15.1726 9.5999 14.7586 0.2751 4.3001 72.0290 8.5815 'International Tables Vol C 4.2.6.8 and 6.1.1.4'

loop_
_geom_angle_atom_site_label_1
_geom_angle_site_symmetry_1
_geom_angle_atom_site_label_2
_geom_angle_atom_site_label_3
_geom_angle_site_symmetry_3
_geom_angle
_geom_angle_publ_flag
Co1 . Hf1 Cl1 . 178.276(17) yes
Co1 . Hf1 P1 . 47.525(13) yes
Cl1 . Hf1 P1 . 133.643(19) yes
Co1 . Hf1 P2 . 47.297(13) yes
Cl1 . Hf1 P2 . 131.017(19) yes
P1 . Hf1 P2 . 79.713(17) yes
Co1 . Hf1 P3 . 47.379(13) yes
Cl1 . Hf1 P3 . 133.211(19) yes
P1 . Hf1 P3 . 77.356(16) yes
P2 . Hf1 P3 . 80.481(16) yes
Co1 . Hf1 N1 . 84.00(5) yes
Cl1 . Hf1 N1 . 97.26(5) yes
P1 . Hf1 N1 . 36.61(5) yes
P2 . Hf1 N1 . 110.13(6) yes
P3 . Hf1 N1 . 102.06(5) yes
Co1 . Hf1 N2 . 84.05(5) yes
Cl1 . Hf1 N2 . 94.29(5) yes
P1 . Hf1 N2 . 105.38(5) yes
P2 . Hf1 N2 . 36.91(5) yes
P3 . Hf1 N2 . 111.58(5) yes
Co1 . Hf1 N3 . 83.99(5) yes
Cl1 . Hf1 N3 . 96.53(5) yes
P1 . Hf1 N3 . 106.64(5) yes
P2 . Hf1 N3 . 107.01(5) yes
P3 . Hf1 N3 . 36.71(5) yes
N1 . Hf1 N2 . 119.68(8) yes
N1 . Hf1 N3 . 114.56(8) yes
N2 . Hf1 N3 . 122.53(8) yes
Hf1 . Co1 P1 . 72.652(17) yes
Hf1 . Co1 P2 . 72.417(18) yes
P1 . Co1 P2 . 112.27(2) yes
Hf1 . Co1 P3 . 72.613(17) yes
P1 . Co1 P3 . 108.12(2) yes
P2 . Co1 P3 . 113.84(2) yes
Hf1 . Co1 N4 . 174.11(6) yes
P1 . Co1 N4 . 111.98(6) yes
P2 . Co1 N4 . 102.10(6) yes
P3 . Co1 N4 . 108.46(6) yes
Hf1 . P1 Co1 . 59.823(15) yes
Hf1 . P1 N1 . 47.93(7) yes
Co1 . P1 N1 . 107.54(7) yes
Hf1 . P1 C4 . 122.09(8) yes
Co1 . P1 C4 . 120.72(8) yes
N1 . P1 C4 . 102.09(10) yes
Hf1 . P1 C10 . 135.32(8) yes
Co1 . P1 C10 . 115.94(7) yes
N1 . P1 C10 . 110.74(10) yes
C4 . P1 C10 . 98.80(10) yes
Hf1 . P2 Co1 . 60.286(16) yes
Hf1 . P2 N2 . 49.32(7) yes
Co1 . P2 N2 . 109.36(7) yes
Hf1 . P2 C34 . 123.97(8) yes
Co1 . P2 C34 . 117.23(7) yes
N2 . P2 C34 . 105.96(10) yes
Hf1 . P2 C40 . 135.92(7) yes
Co1 . P2 C40 . 116.65(7) yes
N2 . P2 C40 . 109.28(10) yes
C34 . P2 C40 . 97.38(10) yes
Hf1 . P3 Co1 . 60.008(15) yes
Hf1 . P3 N3 . 48.36(7) yes
Co1 . P3 N3 . 108.21(7) yes
Hf1 . P3 C19 . 123.29(8) yes
Co1 . P3 C19 . 117.57(8) yes
N3 . P3 C19 . 104.87(11) yes
Hf1 . P3 C25 . 133.88(7) yes
Co1 . P3 C25 . 119.12(8) yes
N3 . P3 C25 . 107.05(10) yes
C19 . P3 C25 . 98.69(10) yes
C54 . O1 C57 . 108.9(2) yes
C54 . O1 Na1 . 126.71(18) yes
C57 . O1 Na1 . 124.12(18) yes
C62 . O2 C65 . 108.8(2) yes
C62 . O2 Na1 . 128.10(16) yes
C65 . O2 Na1 . 123.03(17) yes
C58 . O3 C61 . 109.0(3) yes
C58 . O3 Na1 . 118.9(2) yes
C61 . O3 Na1 . 129.4(2) yes
C46 . O4 C49 . 107.5(2) yes
C46 . O4 Na2 . 128.5(2) yes
C49 . O4 Na2 . 115.94(19) yes
C50 . O5 C53 . 106.6(2) yes
C50 . O5 Na2 . 125.50(19) yes
C53 . O5 Na2 . 119.21(17) yes
C66 . O6 C69 . 106.6(5) yes
P1 . N1 Hf1 . 95.46(9) yes
P1 . N1 C1 . 124.06(16) yes
Hf1 . N1 C1 . 140.41(16) yes
P2 . N2 Hf1 . 93.77(8) yes
P2 . N2 C31 . 123.46(16) yes
Hf1 . N2 C31 . 142.10(15) yes
P3 . N3 Hf1 . 94.93(9) yes
P3 . N3 C16 . 124.17(16) yes
Hf1 . N3 C16 . 140.83(16) yes
Co1 . N4 N5 . 176.1(2) yes
N4 . N5 Na2 . 172.5(2) yes
N1 . C1 C2 . 112.2(2) yes
N1 . C1 C3 . 109.9(2) yes
C2 . C1 C3 . 111.2(3) yes
N1 . C1 H11 . 107.8 no
C2 . C1 H11 . 107.7 no
C3 . C1 H11 . 107.8 no
C1 . C2 H21 . 109.5 no
C1 . C2 H22 . 109.5 no
H21 . C2 H22 . 109.5 no
C1 . C2 H23 . 109.5 no
H21 . C2 H23 . 109.5 no
H22 . C2 H23 . 109.5 no
C1 . C3 H31 . 109.5 no
C1 . C3 H32 . 109.4 no
H31 . C3 H32 . 109.5 no
C1 . C3 H33 . 109.5 no
H31 . C3 H33 . 109.5 no
H32 . C3 H33 . 109.5 no
P1 . C4 C5 . 118.29(19) yes
P1 . C4 C9 . 123.61(19) yes
C5 . C4 C9 . 117.8(2) yes
C4 . C5 C6 . 120.9(3) yes
C4 . C5 H51 . 119.5 no
C6 . C5 H51 . 119.6 no
C5 . C6 C7 . 120.8(3) yes
C5 . C6 H61 . 119.6 no
C7 . C6 H61 . 119.6 no
C6 . C7 C8 . 119.1(3) yes
C6 . C7 H71 . 120.5 no
C8 . C7 H71 . 120.4 no
C7 . C8 C9 . 120.7(3) yes
C7 . C8 H81 . 119.6 no
C9 . C8 H81 . 119.7 no
C8 . C9 C4 . 120.8(3) yes
C8 . C9 H91 . 119.6 no
C4 . C9 H91 . 119.6 no
P1 . C10 C11 . 124.43(18) yes
P1 . C10 C15 . 118.03(17) yes
C11 . C10 C15 . 117.4(2) yes
C10 . C11 C12 . 121.3(2) yes
C10 . C11 H111 . 119.3 no
C12 . C11 H111 . 119.4 no
C11 . C12 C13 . 120.2(2) yes
C11 . C12 H121 . 119.9 no
C13 . C12 H121 . 119.9 no
C12 . C13 C14 . 119.5(2) yes
C12 . C13 H131 . 120.2 no
C14 . C13 H131 . 120.3 no
C13 . C14 C15 . 120.2(2) yes
C13 . C14 H141 . 119.9 no
C15 . C14 H141 . 119.9 no
C14 . C15 C10 . 121.4(2) yes
C14 . C15 H151 . 119.3 no
C10 . C15 H151 . 119.3 no
N3 . C16 C17 . 112.1(2) yes
N3 . C16 C18 . 110.0(3) yes
C17 . C16 C18 . 109.8(3) yes
N3 . C16 H161 . 108.3 no
C17 . C16 H161 . 108.3 no
C18 . C16 H161 . 108.3 no
C16 . C17 H171 . 109.5 no
C16 . C17 H172 . 109.5 no
H171 . C17 H172 . 109.5 no
C16 . C17 H173 . 109.4 no
H171 . C17 H173 . 109.5 no
H172 . C17 H173 . 109.5 no
C16 . C18 H181 . 109.5 no
C16 . C18 H182 . 109.5 no
H181 . C18 H182 . 109.5 no
C16 . C18 H183 . 109.5 no
H181 . C18 H183 . 109.5 no
H182 . C18 H183 . 109.5 no
P3 . C19 C20 . 120.45(19) yes
P3 . C19 C24 . 120.96(18) yes
C20 . C19 C24 . 118.3(2) yes
C19 . C20 C21 . 120.1(3) yes
C19 . C20 H201 . 119.9 no
C21 . C20 H201 . 119.9 no
C20 . C21 C22 . 120.7(3) yes
C20 . C21 H211 . 119.7 no
C22 . C21 H211 . 119.7 no
C21 . C22 C23 . 120.0(3) yes
C21 . C22 H221 . 120.0 no
C23 . C22 H221 . 120.0 no
C22 . C23 C24 . 120.0(3) yes
C22 . C23 H231 . 120.0 no
C24 . C23 H231 . 120.0 no
C19 . C24 C23 . 120.9(3) yes
C19 . C24 H241 . 119.6 no
C23 . C24 H241 . 119.5 no
P3 . C25 C26 . 122.68(18) yes
P3 . C25 C30 . 119.18(17) yes
C26 . C25 C30 . 118.1(2) yes
C25 . C26 C27 . 121.1(2) yes
C25 . C26 H261 . 119.5 no
C27 . C26 H261 . 119.5 no
C26 . C27 C28 . 120.0(2) yes
C26 . C27 H271 . 120.0 no
C28 . C27 H271 . 120.0 no
C27 . C28 C29 . 119.6(2) yes
C27 . C28 H281 . 120.2 no
C29 . C28 H281 . 120.2 no
C28 . C29 C30 . 120.3(2) yes
C28 . C29 H291 . 119.9 no
C30 . C29 H291 . 119.9 no
C29 . C30 C25 . 120.8(2) yes
C29 . C30 H301 . 119.6 no
C25 . C30 H301 . 119.6 no
N2 . C31 C32 . 112.4(2) yes
N2 . C31 C33 . 110.3(2) yes
C32 . C31 C33 . 110.6(2) yes
N2 . C31 H311 . 107.8 no
C32 . C31 H311 . 107.8 no
C33 . C31 H311 . 107.8 no
C31 . C32 H321 . 109.5 no
C31 . C32 H322 . 109.5 no
H321 . C32 H322 . 109.5 no
C31 . C32 H323 . 109.5 no
H321 . C32 H323 . 109.5 no
H322 . C32 H323 . 109.5 no
C31 . C33 H331 . 109.5 no
C31 . C33 H332 . 109.5 no
H331 . C33 H332 . 109.5 no
C31 . C33 H333 . 109.5 no
H331 . C33 H333 . 109.5 no
H332 . C33 H333 . 109.5 no
P2 . C34 C35 . 121.80(19) yes
P2 . C34 C39 . 119.79(18) yes
C35 . C34 C39 . 118.2(2) yes
C34 . C35 C36 . 120.6(3) yes
C34 . C35 H351 . 119.7 no
C36 . C35 H351 . 119.7 no
C35 . C36 C37 . 120.7(3) yes
C35 . C36 H361 . 119.6 no
C37 . C36 H361 . 119.6 no
C36 . C37 C38 . 119.5(3) yes
C36 . C37 H371 . 120.3 no
C38 . C37 H371 . 120.2 no
C37 . C38 C39 . 120.3(3) yes
C37 . C38 H381 . 119.9 no
C39 . C38 H381 . 119.9 no
C34 . C39 C38 . 120.7(3) yes
C34 . C39 H391 . 119.7 no
C38 . C39 H391 . 119.6 no
P2 . C40 C41 . 122.26(18) yes
P2 . C40 C45 . 119.45(17) yes
C41 . C40 C45 . 118.2(2) yes
C40 . C41 C42 . 120.8(2) yes
C40 . C41 H411 . 119.6 no
C42 . C41 H411 . 119.6 no
C41 . C42 C43 . 120.2(2) yes
C41 . C42 H421 . 119.9 no
C43 . C42 H421 . 119.9 no
C42 . C43 C44 . 119.9(2) yes
C42 . C43 H431 . 120.1 no
C44 . C43 H431 . 120.1 no
C43 . C44 C45 . 120.0(3) yes
C43 . C44 H441 . 120.0 no
C45 . C44 H441 . 120.0 no
C44 . C45 C40 . 120.9(2) yes
C44 . C45 H451 . 119.5 no
C40 . C45 H451 . 119.5 no
O4 . C46 C47 . 107.4(3) yes
O4 . C46 H461 . 110.0 no
C47 . C46 H461 . 109.9 no
O4 . C46 H462 . 110.0 no
C47 . C46 H462 . 110.0 no
H461 . C46 H462 . 109.5 no
C46 . C47 C48 . 105.6(3) yes
C46 . C47 H471 . 110.4 no
C48 . C47 H471 . 110.4 no
C46 . C47 H472 . 110.4 no
C48 . C47 H472 . 110.4 no
H471 . C47 H472 . 109.5 no
C47 . C48 C49 . 103.5(4) yes
C47 . C48 H481 . 111.0 no
C49 . C48 H481 . 111.0 no
C47 . C48 H482 . 110.9 no
C49 . C48 H482 . 110.9 no
H481 . C48 H482 . 109.5 no
C48 . C49 O4 . 105.8(3) yes
C48 . C49 H491 . 110.4 no
O4 . C49 H491 . 110.4 no
C48 . C49 H492 . 110.4 no
O4 . C49 H492 . 110.4 no
H491 . C49 H492 . 109.5 no
O5 . C50 C51 . 105.1(3) yes
O5 . C50 H501 . 110.6 no
C51 . C50 H501 . 110.6 no
O5 . C50 H502 . 110.5 no
C51 . C50 H502 . 110.5 no
H501 . C50 H502 . 109.5 no
C50 . C51 C52 . 105.5(3) yes
C50 . C51 H511 . 110.4 no
C52 . C51 H511 . 110.4 no
C50 . C51 H512 . 110.5 no
C52 . C51 H512 . 110.5 no
H511 . C51 H512 . 109.5 no
C51 . C52 C53 . 104.5(3) yes
C51 . C52 H521 . 110.7 no
C53 . C52 H521 . 110.7 no
C51 . C52 H522 . 110.7 no
C53 . C52 H522 . 110.7 no
H521 . C52 H522 . 109.5 no
C52 . C53 O5 . 105.7(3) yes
C52 . C53 H531 . 110.4 no
O5 . C53 H531 . 110.4 no
C52 . C53 H532 . 110.4 no
O5 . C53 H532 . 110.5 no
H531 . C53 H532 . 109.5 no
O1 . C54 C55 . 107.7(3) yes
O1 . C54 H541 . 109.9 no
C55 . C54 H541 . 110.0 no
O1 . C54 H542 . 109.9 no
C55 . C54 H542 . 109.9 no
H541 . C54 H542 . 109.5 no
C54 . C55 C56 . 103.9(3) yes
C54 . C55 H551 . 110.8 no
C56 . C55 H551 . 110.8 no
C54 . C55 H552 . 110.9 no
C56 . C55 H552 . 110.9 no
H551 . C55 H552 . 109.5 no
C55 . C56 C57 . 103.2(3) yes
C55 . C56 H561 . 111.0 no
C57 . C56 H561 . 111.0 no
C55 . C56 H562 . 111.0 no
C57 . C56 H562 . 111.1 no
H561 . C56 H562 . 109.5 no
C56 . C57 O1 . 104.9(3) yes
C56 . C57 H571 . 110.5 no
O1 . C57 H571 . 110.6 no
C56 . C57 H572 . 110.6 no
O1 . C57 H572 . 110.6 no
H571 . C57 H572 . 109.5 no
O3 . C58 C59 . 105.3(3) yes
O3 . C58 H581 . 110.6 no
C59 . C58 H581 . 110.1 no
O3 . C58 H582 . 110.5 no
C59 . C58 H582 . 110.8 no
H581 . C58 H582 . 109.5 no
C58 . C59 C60 . 101.6(3) yes
C58 . C59 H591 . 111.2 no
C60 . C59 H591 . 109.0 no
C58 . C59 H592 . 111.9 no
C60 . C59 H592 . 113.5 no
H591 . C59 H592 . 109.5 no
O3 . C61 C60 . 105.7(3) yes
O3 . C61 H611 . 111.1 no
C60 . C61 H611 . 112.9 no
O3 . C61 H612 . 109.6 no
C60 . C61 H612 . 107.8 no
H611 . C61 H612 . 109.5 no
O2 . C62 C63 . 106.4(2) yes
O2 . C62 H621 . 110.3 no
C63 . C62 H621 . 110.3 no
O2 . C62 H622 . 110.2 no
C63 . C62 H622 . 110.2 no
H621 . C62 H622 . 109.5 no
C62 . C63 C64 . 101.7(2) yes
C62 . C63 H631 . 111.3 no
C64 . C63 H631 . 111.3 no
C62 . C63 H632 . 111.4 no
C64 . C63 H632 . 111.4 no
H631 . C63 H632 . 109.5 no
C63 . C64 C65 . 102.3(2) yes
C63 . C64 H641 . 111.3 no
C65 . C64 H641 . 111.2 no
C63 . C64 H642 . 111.2 no
C65 . C64 H642 . 111.3 no
H641 . C64 H642 . 109.5 no
C64 . C65 O2 . 106.7(2) yes
C64 . C65 H651 . 110.2 no
O2 . C65 H651 . 110.2 no
C64 . C65 H652 . 110.2 no
O2 . C65 H652 . 110.1 no
H651 . C65 H652 . 109.5 no
O6 . C66 C67 . 106.2(5) yes
O6 . C66 H661 . 110.3 no
C67 . C66 H661 . 110.4 no
O6 . C66 H662 . 110.4 no
C67 . C66 H662 . 110.2 no
H661 . C66 H662 . 109.5 no
C66 . C67 C68 . 106.3(5) yes
C66 . C67 H671 . 110.2 no
C68 . C67 H671 . 110.1 no
C66 . C67 H672 . 110.4 no
C68 . C67 H672 . 110.4 no
H671 . C67 H672 . 109.5 no
C67 . C68 C69 . 102.9(5) yes
C67 . C68 H681 . 111.2 no
C69 . C68 H681 . 111.0 no
C67 . C68 H682 . 111.0 no
C69 . C68 H682 . 111.1 no
H681 . C68 H682 . 109.5 no
C68 . C69 O6 . 107.1(5) yes
C68 . C69 H691 . 110.1 no
O6 . C69 H691 . 110.1 no
C68 . C69 H692 . 110.0 no
O6 . C69 H692 . 110.0 no
H691 . C69 H692 . 109.5 no
O3 . Na1 O3 2_566 179.995 yes
O3 . Na1 O2 2_566 89.28(7) yes
O3 2_566 Na1 O2 2_566 90.72(7) yes
O3 . Na1 O2 . 90.72(7) yes
O3 2_566 Na1 O2 . 89.28(7) yes
O2 2_566 Na1 O2 . 179.995 yes
O3 . Na1 O1 . 90.84(8) yes
O3 2_566 Na1 O1 . 89.16(8) yes
O2 2_566 Na1 O1 . 90.58(7) yes
O2 . Na1 O1 . 89.42(7) yes
O3 . Na1 O1 2_566 89.16(8) yes
O3 2_566 Na1 O1 2_566 90.84(8) yes
O2 2_566 Na1 O1 2_566 89.42(7) yes
O2 . Na1 O1 2_566 90.58(7) yes
O1 . Na1 O1 2_566 179.995 yes
O5 2_675 Na2 O5 . 179.995 yes
O5 2_675 Na2 O4 2_675 86.66(8) yes
O5 . Na2 O4 2_675 93.34(8) yes
O5 2_675 Na2 O4 . 93.34(8) yes
O5 . Na2 O4 . 86.66(8) yes
O4 2_675 Na2 O4 . 179.995 yes
O5 2_675 Na2 N5 . 92.91(8) yes
O5 . Na2 N5 . 87.09(8) yes
O4 2_675 Na2 N5 . 91.77(8) yes
O4 . Na2 N5 . 88.23(8) yes
O5 2_675 Na2 N5 2_675 87.09(8) yes
O5 . Na2 N5 2_675 92.91(8) yes
O4 2_675 Na2 N5 2_675 88.23(8) yes
O4 . Na2 N5 2_675 91.77(8) yes
N5 . Na2 N5 2_675 179.995 yes
C61 . C60 C59 . 104.7(4) yes
C61 . C60 H601 . 113.0 no
C59 . C60 H601 . 112.7 no
C61 . C60 H602 . 108.2 no
C59 . C60 H602 . 108.5 no
H601 . C60 H602 . 109.5 no

loop_
_geom_bond_atom_site_label_1
_geom_bond_atom_site_label_2
_geom_bond_distance
_geom_bond_publ_flag
Hf1 Co1 2.5470(3) yes
Hf1 Cl1 2.4889(6) yes
Hf1 P1 2.8123(6) yes
Hf1 P2 2.7956(6) yes
Hf1 P3 2.8064(5) yes
Hf1 N1 2.0971(19) yes
Hf1 N2 2.1245(19) yes
Hf1 N3 2.1052(19) yes
Co1 P1 2.1731(6) yes
Co1 P2 2.1551(6) yes
Co1 P3 2.1639(6) yes
Co1 N4 1.788(2) yes
P1 N1 1.685(2) yes
P1 C4 1.846(2) yes
P1 C10 1.852(2) yes
P2 N2 1.683(2) yes
P2 C34 1.843(2) yes
P2 C40 1.849(2) yes
P3 N3 1.684(2) yes
P3 C19 1.842(2) yes
P3 C25 1.851(2) yes
O1 C54 1.432(4) yes
O1 C57 1.428(3) yes
O1 Na1 2.385(2) yes
O2 C62 1.434(3) yes
O2 C65 1.445(3) yes
O2 Na1 2.3777(19) yes
O3 C58 1.446(4) yes
O3 C61 1.409(4) yes
O3 Na1 2.364(2) yes
O4 C46 1.436(4) yes
O4 C49 1.443(4) yes
O4 Na2 2.383(2) yes
O5 C50 1.422(4) yes
O5 C53 1.418(4) yes
O5 Na2 2.345(2) yes
O6 C66 1.408(8) yes
O6 C69 1.410(8) yes
N1 C1 1.479(3) yes
N2 C31 1.476(3) yes
N3 C16 1.472(3) yes
N4 N5 1.113(3) yes
N5 Na2 2.473(2) yes
C1 C2 1.520(4) yes
C1 C3 1.516(5) yes
C1 H11 0.950 no
C2 H21 0.950 no
C2 H22 0.950 no
C2 H23 0.950 no
C3 H31 0.950 no
C3 H32 0.950 no
C3 H33 0.950 no
C4 C5 1.405(3) yes
C4 C9 1.392(3) yes
C5 C6 1.387(4) yes
C5 H51 0.950 no
C6 C7 1.382(5) yes
C6 H61 0.950 no
C7 C8 1.380(5) yes
C7 H71 0.950 no
C8 C9 1.399(4) yes
C8 H81 0.950 no
C9 H91 0.950 no
C10 C11 1.401(3) yes
C10 C15 1.392(3) yes
C11 C12 1.391(4) yes
C11 H111 0.950 no
C12 C13 1.381(4) yes
C12 H121 0.950 no
C13 C14 1.385(4) yes
C13 H131 0.950 no
C14 C15 1.392(3) yes
C14 H141 0.950 no
C15 H151 0.950 no
C16 C17 1.520(4) yes
C16 C18 1.513(5) yes
C16 H161 0.950 no
C17 H171 0.950 no
C17 H172 0.950 no
C17 H173 0.950 no
C18 H181 0.950 no
C18 H182 0.950 no
C18 H183 0.950 no
C19 C20 1.397(3) yes
C19 C24 1.402(3) yes
C20 C21 1.399(4) yes
C20 H201 0.950 no
C21 C22 1.377(5) yes
C21 H211 0.950 no
C22 C23 1.378(5) yes
C22 H221 0.950 no
C23 C24 1.394(4) yes
C23 H231 0.950 no
C24 H241 0.950 no
C25 C26 1.402(3) yes
C25 C30 1.388(3) yes
C26 C27 1.392(3) yes
C26 H261 0.950 no
C27 C28 1.384(4) yes
C27 H271 0.950 no
C28 C29 1.388(4) yes
C28 H281 0.950 no
C29 C30 1.397(3) yes
C29 H291 0.950 no
C30 H301 0.950 no
C31 C32 1.519(4) yes
C31 C33 1.525(4) yes
C31 H311 0.950 no
C32 H321 0.950 no
C32 H322 0.950 no
C32 H323 0.950 no
C33 H331 0.950 no
C33 H332 0.950 no
C33 H333 0.950 no
C34 C35 1.390(4) yes
C34 C39 1.401(3) yes
C35 C36 1.399(4) yes
C35 H351 0.950 no
C36 C37 1.372(5) yes
C36 H361 0.950 no
C37 C38 1.386(5) yes
C37 H371 0.950 no
C38 C39 1.394(3) yes
C38 H381 0.950 no
C39 H391 0.950 no
C40 C41 1.406(3) yes
C40 C45 1.389(3) yes
C41 C42 1.388(3) yes
C41 H411 0.950 no
C42 C43 1.386(4) yes
C42 H421 0.950 no
C43 C44 1.385(4) yes
C43 H431 0.950 no
C44 C45 1.398(3) yes
C44 H441 0.950 no
C45 H451 0.950 no
C46 C47 1.502(5) yes
C46 H461 0.950 no
C46 H462 0.950 no
C47 C48 1.491(6) yes
C47 H471 0.950 no
C47 H472 0.950 no
C48 C49 1.492(6) yes
C48 H481 0.950 no
C48 H482 0.950 no
C49 H491 0.950 no
C49 H492 0.950 no
C50 C51 1.493(5) yes
C50 H501 0.950 no
C50 H502 0.950 no
C51 C52 1.498(5) yes
C51 H511 0.950 no
C51 H512 0.950 no
C52 C53 1.517(4) yes
C52 H521 0.950 no
C52 H522 0.950 no
C53 H531 0.950 no
C53 H532 0.950 no
C54 C55 1.501(5) yes
C54 H541 0.950 no
C54 H542 0.950 no
C55 C56 1.488(6) yes
C55 H551 0.950 no
C55 H552 0.950 no
C56 C57 1.514(5) yes
C56 H561 0.950 no
C56 H562 0.950 no
C57 H571 0.950 no
C57 H572 0.950 no
C58 C59 1.509(5) yes
C58 H581 0.950 no
C58 H582 0.950 no
C59 C60 1.456(6) yes
C59 H591 0.950 no
C59 H592 0.950 no
C61 C60 1.531(6) yes
C61 H611 0.950 no
C61 H612 0.950 no
C62 C63 1.508(4) yes
C62 H621 0.950 no
C62 H622 0.950 no
C63 C64 1.522(4) yes
C63 H631 0.950 no
C63 H632 0.950 no
C64 C65 1.500(4) yes
C64 H641 0.950 no
C64 H642 0.950 no
C65 H651 0.950 no
C65 H652 0.950 no
C66 C67 1.437(9) yes
C66 H661 0.950 no
C66 H662 0.950 no
C67 C68 1.531(8) yes
C67 H671 0.950 no
C67 H672 0.950 no
C68 C69 1.443(7) yes
C68 H681 0.950 no
C68 H682 0.950 no
C69 H691 0.950 no
C69 H692 0.950 no
C60 H601 0.950 no
C60 H602 0.950 no

loop_
_platon_squeeze_void_nr
_platon_squeeze_void_average_x
_platon_squeeze_void_average_y
_platon_squeeze_void_average_z
_platon_squeeze_void_volume
_platon_squeeze_void_count_electrons
_platon_squeeze_void_content
1 0.000 0.000 0.500 188 38 ' '
2 0.500 0.500 0.500 142 37 ' '
